data_7114003
loop_
_publ_author_name
'Avent, Anthony G.'
'Khvostov, Alexei V.'
'Hitchcock, Peter B.'
'Lappert, Michael F.'

_publ_section_title
;
 Unusual crystalline heterobimetallic trinuclear \b-diketiminates
 [Yb{L(&#x00B5;-Li(thf)}2] and
 [Yb{L&#x2032;(&#x00B5;-Li(thf)}2]&#x00B7;thf [L, L&#x2032; =
 {N(SiMe3)C(R)}2CH, R = Ph, C6H4Ph-4]Electonic supplementary information
 (ESI) available: NOE data for 1 and NMR data for 2. See
 http://www.rsc.org/suppdata/cc/b2/b203321f/
;
_journal_issue 13
_journal_name_full 'Chemical Communications'
_journal_page_first 1410
_journal_paper_doi 10.1039/b203321f
_journal_year 2002
_chemical_compound_source 'synthesis as described'
_chemical_formula_moiety 'C50 H74 Li2 N4 O2 Si4 Yb'
_chemical_formula_sum 'C50 H74 Li2 N4 O2 Si4 Yb'
_chemical_formula_weight 1062.41
_chemical_name_common '[Yb{Me3SiNCPhCHCPhNSiMe3}2{Li(thf)}2]'
_chemical_name_systematic
;
?
;
_space_group_IT_number 2
_symmetry_cell_setting triclinic
_symmetry_Int_Tables_number 2
_symmetry_space_group_name_Hall '-P 1'
_symmetry_space_group_name_H-M 'P -1'
_atom_sites_solution_hydrogens geom
_atom_sites_solution_primary direct
_atom_sites_solution_secondary difmap
_audit_conform_dict_location ftp://ftp.iucr.org/pub/cif_core.dic
_audit_conform_dict_name cif_core.dic
_audit_conform_dict_version 2.2
_audit_creation_date 2002-04-29T12:49:13-00:00
_audit_creation_method 'WinGX routine CIF_UPDATE'
_cell_angle_alpha 70.479(3)
_cell_angle_beta 75.806(3)
_cell_angle_gamma 65.376(3)
_cell_formula_units_Z 2
_cell_length_a 12.2107(6)
_cell_length_b 14.2913(9)
_cell_length_c 18.5158(10)
_cell_measurement_reflns_used 18254
_cell_measurement_temperature 173(2)
_cell_measurement_theta_max 25.028
_cell_measurement_theta_min 3.705
_cell_measurement_wavelength 0.71073
_cell_volume 2747.2(3)
_computing_structure_refinement 'SHELXL-97 (Sheldrick, 1997)'
_diffrn_ambient_temperature 173(2)
_diffrn_measured_fraction_theta_full 0.991
_diffrn_measured_fraction_theta_max 0.991
_diffrn_measurement_device KappaCCD
_diffrn_measurement_method CCD
_diffrn_radiation_monochromator graphite
_diffrn_radiation_probe x-ray
_diffrn_radiation_type MoK\a
_diffrn_radiation_wavelength 0.71073
_diffrn_reflns_av_R_equivalents 0.0656
_diffrn_reflns_av_unetI/netI 0.0921
_diffrn_reflns_limit_h_max 14
_diffrn_reflns_limit_h_min -13
_diffrn_reflns_limit_k_max 17
_diffrn_reflns_limit_k_min -15
_diffrn_reflns_limit_l_max 22
_diffrn_reflns_limit_l_min 0
_diffrn_reflns_number 18996
_diffrn_reflns_theta_full 25.05
_diffrn_reflns_theta_max 25.05
_diffrn_reflns_theta_min 3.74
_exptl_absorpt_coefficient_mu 1.828
_exptl_absorpt_correction_T_max 0.773
_exptl_absorpt_correction_T_min 0.692
_exptl_absorpt_correction_type multi-scan
_exptl_absorpt_process_details
;
[c.f. r.h. blessing, acta cryst. (1995), a51, 33-38]
;
_exptl_crystal_colour black
_exptl_crystal_density_diffrn 1.284
_exptl_crystal_density_method 'not measured'
_exptl_crystal_description prism
_exptl_crystal_F_000 1100
_exptl_crystal_size_max 0.3
_exptl_crystal_size_mid 0.2
_exptl_crystal_size_min 0.05
_refine_diff_density_max 1.136
_refine_diff_density_min -1.376
_refine_diff_density_rms 0.128
_refine_ls_extinction_method none
_refine_ls_goodness_of_fit_ref 1.028
_refine_ls_hydrogen_treatment riding
_refine_ls_matrix_type full
_refine_ls_number_parameters 568
_refine_ls_number_reflns 9627
_refine_ls_number_restraints 0
_refine_ls_restrained_S_all 1.028
_refine_ls_R_factor_all 0.0735
_refine_ls_R_factor_gt 0.05
_refine_ls_shift/su_max 0.001
_refine_ls_shift/su_mean 0
_refine_ls_structure_factor_coef Fsqd
_refine_ls_weighting_details 'calc w=1/[\s^2^(Fo^2^)+(0.0381P)^2^+3.7180P] where P=(Fo^2^+2Fc^2^)/3'
_refine_ls_weighting_scheme calc
_refine_ls_wR_factor_gt 0.1004
_refine_ls_wR_factor_ref 0.1099
_reflns_number_gt 7645
_reflns_number_total 9627
_reflns_threshold_expression >2sigma(I)
_cod_data_source_file b203321f.txt
_cod_data_source_block jun2401-mfl-1
_cod_original_sg_symbol_H-M P-1
_cod_database_code 7114003

loop_
_symmetry_equiv_pos_as_xyz
'x, y, z'
'-x, -y, -z'

loop_
_atom_site_label
_atom_site_type_symbol
_atom_site_fract_x
_atom_site_fract_y
_atom_site_fract_z
_atom_site_U_iso_or_equiv
_atom_site_adp_type
_atom_site_occupancy
_atom_site_symmetry_multiplicity
_atom_site_calc_flag
_atom_site_refinement_flags
Yb Yb 0.73418(2) 0.84099(2) 0.739381(14) 0.02249(9) Uani 1 1 d .
Li1 Li 0.6941(9) 0.7253(9) 0.6396(6) 0.039(3) Uani 1 1 d .
Li2 Li 0.7689(9) 1.0200(8) 0.7802(6) 0.034(2) Uani 1 1 d .
Si1 Si 0.82899(14) 0.84174(14) 0.52662(9) 0.0278(4) Uani 1 1 d .
Si2 Si 0.49176(14) 0.72282(14) 0.76283(9) 0.0295(4) Uani 1 1 d .
Si3 Si 0.61985(14) 1.14647(13) 0.65749(9) 0.0278(4) Uani 1 1 d .
Si4 Si 0.98276(14) 0.83604(14) 0.83196(9) 0.0284(4) Uani 1 1 d .
N1 N 0.8160(4) 0.7909(4) 0.6250(2) 0.0251(11) Uani 1 1 d .
N2 N 0.6337(4) 0.7278(4) 0.7497(3) 0.0243(11) Uani 1 1 d .
N3 N 0.6456(4) 1.0235(4) 0.7233(3) 0.0250(11) Uani 1 1 d .
N4 N 0.8360(4) 0.8629(4) 0.8200(3) 0.0263(11) Uani 1 1 d .
O1 O 0.7288(4) 0.6045(4) 0.6019(3) 0.0493(12) Uani 1 1 d .
O2 O 0.7445(4) 1.1117(4) 0.8430(3) 0.0425(11) Uani 1 1 d .
C1 C 0.8985(5) 0.7043(4) 0.6734(3) 0.0233(13) Uani 1 1 d .
C2 C 0.8572(5) 0.6437(4) 0.7453(3) 0.0263(13) Uani 1 1 d .
H2 H 0.9206 0.5873 0.7725 0.032 Uiso 1 1 calc R
C3 C 0.7383(5) 0.6524(5) 0.7837(3) 0.0254(13) Uani 1 1 d .
C4 C 1.0313(5) 0.6749(5) 0.6522(3) 0.0274(14) Uani 1 1 d .
C5 C 1.0822(5) 0.7522(5) 0.6141(3) 0.0354(16) Uani 1 1 d .
H5 H 1.0306 0.8249 0.5985 0.042 Uiso 1 1 calc R
C6 C 1.2071(5) 0.7247(6) 0.5986(4) 0.0445(18) Uani 1 1 d .
H6 H 1.2401 0.7788 0.5737 0.053 Uiso 1 1 calc R
C7 C 1.2834(6) 0.6203(7) 0.6187(4) 0.055(2) Uani 1 1 d .
H7 H 1.3689 0.6018 0.6076 0.066 Uiso 1 1 calc R
C8 C 1.2350(6) 0.5424(6) 0.6553(4) 0.053(2) Uani 1 1 d .
H8 H 1.2876 0.4699 0.6696 0.064 Uiso 1 1 calc R
C9 C 1.1107(5) 0.5687(6) 0.6716(4) 0.0426(17) Uani 1 1 d .
H9 H 1.0788 0.5138 0.6962 0.051 Uiso 1 1 calc R
C10 C 0.7307(5) 0.5806(5) 0.8631(3) 0.0320(15) Uani 1 1 d .
C11 C 0.6350(6) 0.6144(6) 0.9192(4) 0.0394(16) Uani 1 1 d .
H11 H 0.5767 0.6849 0.9067 0.047 Uiso 1 1 calc R
C12 C 0.6224(7) 0.5492(7) 0.9920(4) 0.051(2) Uani 1 1 d .
H12 H 0.5549 0.5733 1.0286 0.061 Uiso 1 1 calc R
C13 C 0.7080(7) 0.4494(7) 1.0108(4) 0.054(2) Uani 1 1 d .
H13 H 0.6996 0.4038 1.0609 0.064 Uiso 1 1 calc R
C14 C 0.8058(7) 0.4135(6) 0.9589(5) 0.060(2) Uani 1 1 d .
H14 H 0.8672 0.3453 0.9742 0.072 Uiso 1 1 calc R
C15 C 0.8159(6) 0.4777(5) 0.8827(4) 0.0449(18) Uani 1 1 d .
H15 H 0.8802 0.4509 0.8452 0.054 Uiso 1 1 calc R
C16 C 0.8757(6) 0.9601(5) 0.4868(4) 0.0409(17) Uani 1 1 d .
H16A H 0.9581 0.94 0.4981 0.061 Uiso 1 1 calc R
H16B H 0.8195 1.0173 0.5107 0.061 Uiso 1 1 calc R
H16C H 0.874 0.985 0.4308 0.061 Uiso 1 1 calc R
C17 C 0.6718(5) 0.8885(5) 0.5019(3) 0.0373(16) Uani 1 1 d .
H17A H 0.6428 0.8291 0.5212 0.056 Uiso 1 1 calc R
H17B H 0.6726 0.9148 0.4457 0.056 Uiso 1 1 calc R
H17C H 0.6177 0.9462 0.5259 0.056 Uiso 1 1 calc R
C18 C 0.9335(6) 0.7386(6) 0.4743(4) 0.0470(18) Uani 1 1 d .
H18A H 0.9113 0.6753 0.4939 0.07 Uiso 1 1 calc R
H18B H 1.0173 0.7188 0.4828 0.07 Uiso 1 1 calc R
H18C H 0.9265 0.7678 0.4189 0.07 Uiso 1 1 calc R
C19 C 0.3761(5) 0.7875(5) 0.8363(4) 0.0401(17) Uani 1 1 d .
H19A H 0.3721 0.8606 0.8262 0.06 Uiso 1 1 calc R
H19B H 0.3993 0.7467 0.8881 0.06 Uiso 1 1 calc R
H19C H 0.2965 0.7889 0.8331 0.06 Uiso 1 1 calc R
C20 C 0.4968(6) 0.5835(5) 0.7833(4) 0.0406(16) Uani 1 1 d .
H20A H 0.557 0.5485 0.7453 0.061 Uiso 1 1 calc R
H20B H 0.4167 0.5859 0.7801 0.061 Uiso 1 1 calc R
H20C H 0.5194 0.5432 0.8353 0.061 Uiso 1 1 calc R
C21 C 0.4306(5) 0.8018(6) 0.6680(4) 0.0408(17) Uani 1 1 d .
H21A H 0.4275 0.875 0.656 0.061 Uiso 1 1 calc R
H21B H 0.3487 0.803 0.6713 0.061 Uiso 1 1 calc R
H21C H 0.4837 0.7687 0.6271 0.061 Uiso 1 1 calc R
C22 C 0.8114(9) 0.5013(7) 0.6401(6) 0.078(3) Uani 1 1 d .
H22A H 0.806 0.4956 0.6956 0.094 Uiso 1 1 calc R
H22B H 0.8961 0.4908 0.6161 0.094 Uiso 1 1 calc R
C23 C 0.7732(9) 0.4225(7) 0.6305(5) 0.075(3) Uani 1 1 d .
H23A H 0.7114 0.4069 0.6734 0.09 Uiso 1 1 calc R
H23B H 0.8432 0.3553 0.6284 0.09 Uiso 1 1 calc R
C24 C 0.7221(12) 0.4730(8) 0.5568(7) 0.115(4) Uani 1 1 d .
H24A H 0.7844 0.4511 0.5139 0.138 Uiso 1 1 calc R
H24B H 0.653 0.4527 0.5586 0.138 Uiso 1 1 calc R
C25 C 0.6818(9) 0.5869(7) 0.5468(6) 0.080(3) Uani 1 1 d .
H25A H 0.711 0.6213 0.4939 0.096 Uiso 1 1 calc R
H25B H 0.592 0.6183 0.554 0.096 Uiso 1 1 calc R
C26 C 0.5674(5) 0.9918(4) 0.7885(3) 0.0252(13) Uani 1 1 d .
C27 C 0.6149(5) 0.9142(5) 0.8563(3) 0.0241(13) Uani 1 1 d .
H27 H 0.5543 0.9024 0.8977 0.029 Uiso 1 1 calc R
C28 C 0.7358(5) 0.8511(5) 0.8741(3) 0.0273(14) Uani 1 1 d .
C29 C 0.4344(5) 1.0341(5) 0.7877(3) 0.0299(14) Uani 1 1 d .
C30 C 0.3544(5) 1.0525(5) 0.8554(4) 0.0404(17) Uani 1 1 d .
H30 H 0.3856 1.0375 0.9019 0.049 Uiso 1 1 calc R
C31 C 0.2294(6) 1.0927(7) 0.8535(5) 0.060(2) Uani 1 1 d .
H31 H 0.1762 1.1033 0.8994 0.072 Uiso 1 1 calc R
C32 C 0.1821(6) 1.1169(7) 0.7878(5) 0.063(2) Uani 1 1 d .
H32 H 0.0966 1.1454 0.7874 0.076 Uiso 1 1 calc R
C33 C 0.2588(6) 1.0998(7) 0.7223(4) 0.059(2) Uani 1 1 d .
H33 H 0.2259 1.1163 0.6761 0.07 Uiso 1 1 calc R
C34 C 0.3840(5) 1.0588(5) 0.7214(3) 0.0352(15) Uani 1 1 d .
H34 H 0.4354 1.0476 0.675 0.042 Uiso 1 1 calc R
C35 C 0.7512(5) 0.7737(5) 0.9507(3) 0.0294(14) Uani 1 1 d .
C36 C 0.6696(6) 0.7977(5) 1.0159(3) 0.0375(16) Uani 1 1 d .
H36 H 0.6044 0.8648 1.0103 0.045 Uiso 1 1 calc R
C37 C 0.6821(7) 0.7255(6) 1.0884(4) 0.054(2) Uani 1 1 d .
H37 H 0.6243 0.7431 1.1313 0.065 Uiso 1 1 calc R
C38 C 0.7759(7) 0.6304(6) 1.0984(4) 0.0490(19) Uani 1 1 d .
H38 H 0.7846 0.5813 1.148 0.059 Uiso 1 1 calc R
C39 C 0.8592(6) 0.6058(6) 1.0350(4) 0.0438(18) Uani 1 1 d .
H39 H 0.9259 0.5396 1.0415 0.053 Uiso 1 1 calc R
C40 C 0.8462(5) 0.6759(5) 0.9632(4) 0.0353(15) Uani 1 1 d .
H40 H 0.9041 0.6569 0.9208 0.042 Uiso 1 1 calc R
C41 C 0.5161(6) 1.2595(5) 0.7005(4) 0.0468(18) Uani 1 1 d .
H41A H 0.5436 1.2509 0.7486 0.07 Uiso 1 1 calc R
H41B H 0.4333 1.2597 0.7113 0.07 Uiso 1 1 calc R
H41C H 0.517 1.3272 0.664 0.07 Uiso 1 1 calc R
C42 C 0.7729(5) 1.1581(5) 0.6275(4) 0.0362(15) Uani 1 1 d .
H42A H 0.8074 1.148 0.6733 0.054 Uiso 1 1 calc R
H42B H 0.7646 1.229 0.5928 0.054 Uiso 1 1 calc R
H42C H 0.8268 1.1035 0.6006 0.054 Uiso 1 1 calc R
C43 C 0.5629(6) 1.1677(6) 0.5656(4) 0.0428(17) Uani 1 1 d .
H43A H 0.4825 1.1628 0.5776 0.064 Uiso 1 1 calc R
H43B H 0.6192 1.1129 0.5395 0.064 Uiso 1 1 calc R
H43C H 0.5575 1.2385 0.5318 0.064 Uiso 1 1 calc R
C44 C 0.9927(6) 0.8634(6) 0.9217(4) 0.0420(17) Uani 1 1 d .
H44A H 0.9327 0.9339 0.9251 0.063 Uiso 1 1 calc R
H44B H 1.0743 0.8617 0.9201 0.063 Uiso 1 1 calc R
H44C H 0.9763 0.8089 0.9669 0.063 Uiso 1 1 calc R
C45 C 1.0320(6) 0.9341(6) 0.7479(4) 0.0445(18) Uani 1 1 d .
H45A H 0.9748 1.0067 0.7479 0.067 Uiso 1 1 calc R
H45B H 1.0335 0.9192 0.6996 0.067 Uiso 1 1 calc R
H45C H 1.1133 0.9275 0.7524 0.067 Uiso 1 1 calc R
C46 C 1.0971(5) 0.7016(5) 0.8264(4) 0.0400(16) Uani 1 1 d .
H46A H 1.0927 0.6868 0.7795 0.06 Uiso 1 1 calc R
H46B H 1.0802 0.6474 0.8718 0.06 Uiso 1 1 calc R
H46C H 1.1786 0.6999 0.8252 0.06 Uiso 1 1 calc R
C47 C 0.6718(7) 1.0964(7) 0.9172(5) 0.060(2) Uani 1 1 d .
H47A H 0.7111 1.0246 0.9507 0.071 Uiso 1 1 calc R
H47B H 0.5903 1.1035 0.9108 0.071 Uiso 1 1 calc R
C48 C 0.6618(10) 1.1805(9) 0.9518(6) 0.084(3) Uani 1 1 d .
H48A H 0.5795 1.2089 0.9792 0.101 Uiso 1 1 calc R
H48B H 0.7221 1.1521 0.9885 0.101 Uiso 1 1 calc R
C49 C 0.6864(16) 1.2621(11) 0.8859(8) 0.152(6) Uani 1 1 d .
H49A H 0.7195 1.3042 0.9012 0.183 Uiso 1 1 calc R
H49B H 0.6118 1.3109 0.8617 0.183 Uiso 1 1 calc R
C50 C 0.7786(10) 1.2004(8) 0.8318(5) 0.086(3) Uani 1 1 d .
H50A H 0.7752 1.2444 0.7777 0.103 Uiso 1 1 calc R
H50B H 0.8617 1.176 0.845 0.103 Uiso 1 1 calc R

loop_
_atom_site_aniso_label
_atom_site_aniso_U_11
_atom_site_aniso_U_22
_atom_site_aniso_U_33
_atom_site_aniso_U_23
_atom_site_aniso_U_13
_atom_site_aniso_U_12
Yb 0.02052(13) 0.02748(16) 0.01909(13) -0.00252(10) -0.00356(9) -0.01059(10)
Li1 0.039(6) 0.044(7) 0.028(5) 0.000(5) -0.001(5) -0.020(5)
Li2 0.042(6) 0.032(6) 0.039(6) -0.005(5) -0.019(5) -0.019(5)
Si1 0.0253(8) 0.0378(10) 0.0199(8) -0.0042(7) -0.0033(7) -0.0136(7)
Si2 0.0251(8) 0.0369(10) 0.0291(9) -0.0050(7) -0.0030(7) -0.0171(7)
Si3 0.0243(8) 0.0289(10) 0.0254(8) -0.0004(7) -0.0047(7) -0.0098(7)
Si4 0.0228(8) 0.0376(10) 0.0256(8) -0.0038(7) -0.0076(7) -0.0129(7)
N1 0.021(2) 0.035(3) 0.018(2) -0.005(2) -0.001(2) -0.010(2)
N2 0.023(2) 0.025(3) 0.024(2) -0.002(2) -0.007(2) -0.009(2)
N3 0.023(2) 0.026(3) 0.023(2) -0.002(2) -0.002(2) -0.010(2)
N4 0.027(2) 0.034(3) 0.021(2) -0.004(2) -0.006(2) -0.015(2)
O1 0.062(3) 0.035(3) 0.057(3) -0.013(2) -0.023(3) -0.013(2)
O2 0.050(3) 0.043(3) 0.041(3) -0.012(2) -0.003(2) -0.024(2)
C1 0.023(3) 0.027(3) 0.020(3) -0.002(2) -0.011(2) -0.008(2)
C2 0.028(3) 0.020(3) 0.028(3) 0.002(2) -0.009(3) -0.008(2)
C3 0.027(3) 0.026(3) 0.026(3) 0.000(2) -0.006(2) -0.016(3)
C4 0.017(3) 0.038(4) 0.025(3) -0.007(3) -0.003(2) -0.009(3)
C5 0.027(3) 0.047(4) 0.025(3) -0.003(3) -0.006(3) -0.012(3)
C6 0.026(3) 0.067(5) 0.038(4) -0.009(4) 0.002(3) -0.023(4)
C7 0.020(3) 0.085(6) 0.044(4) -0.014(4) 0.004(3) -0.010(4)
C8 0.026(3) 0.050(5) 0.063(5) -0.013(4) -0.011(3) 0.007(3)
C9 0.030(3) 0.044(4) 0.045(4) -0.011(3) -0.004(3) -0.007(3)
C10 0.034(3) 0.043(4) 0.025(3) 0.002(3) -0.009(3) -0.025(3)
C11 0.038(4) 0.047(4) 0.032(3) 0.003(3) -0.008(3) -0.023(3)
C12 0.048(4) 0.078(6) 0.029(4) 0.010(4) -0.011(3) -0.041(4)
C13 0.057(5) 0.078(6) 0.035(4) 0.015(4) -0.014(4) -0.050(5)
C14 0.066(5) 0.046(5) 0.062(5) 0.022(4) -0.040(5) -0.024(4)
C15 0.046(4) 0.036(4) 0.044(4) 0.013(3) -0.014(3) -0.020(3)
C16 0.039(4) 0.051(5) 0.033(3) 0.002(3) -0.008(3) -0.025(3)
C17 0.033(3) 0.046(4) 0.029(3) -0.003(3) -0.007(3) -0.014(3)
C18 0.052(4) 0.060(5) 0.031(4) -0.023(3) -0.004(3) -0.015(4)
C19 0.028(3) 0.051(4) 0.042(4) -0.011(3) 0.002(3) -0.020(3)
C20 0.041(4) 0.042(4) 0.045(4) -0.010(3) -0.001(3) -0.024(3)
C21 0.028(3) 0.056(5) 0.037(4) -0.007(3) -0.009(3) -0.016(3)
C22 0.088(7) 0.057(6) 0.092(7) -0.023(5) -0.046(6) -0.006(5)
C23 0.106(7) 0.043(5) 0.069(6) -0.016(4) -0.009(6) -0.021(5)
C24 0.168(11) 0.046(6) 0.153(11) -0.039(7) -0.099(9) -0.006(7)
C25 0.100(7) 0.066(7) 0.083(7) -0.032(5) -0.051(6) -0.008(5)
C26 0.021(3) 0.027(3) 0.028(3) -0.004(3) -0.003(2) -0.011(2)
C27 0.025(3) 0.033(4) 0.019(3) -0.008(2) -0.002(2) -0.014(3)
C28 0.026(3) 0.042(4) 0.015(3) -0.007(3) -0.005(2) -0.012(3)
C29 0.028(3) 0.034(4) 0.028(3) -0.005(3) 0.000(3) -0.017(3)
C30 0.027(3) 0.050(4) 0.035(4) -0.013(3) -0.003(3) -0.005(3)
C31 0.032(4) 0.080(6) 0.058(5) -0.032(4) 0.008(4) -0.007(4)
C32 0.025(4) 0.098(7) 0.057(5) -0.019(5) -0.011(4) -0.011(4)
C33 0.037(4) 0.086(6) 0.047(4) -0.005(4) -0.013(4) -0.023(4)
C34 0.028(3) 0.048(4) 0.028(3) -0.004(3) -0.005(3) -0.016(3)
C35 0.029(3) 0.038(4) 0.023(3) -0.006(3) -0.004(3) -0.015(3)
C36 0.039(4) 0.040(4) 0.026(3) -0.003(3) -0.001(3) -0.013(3)
C37 0.061(5) 0.064(5) 0.025(3) -0.004(3) 0.004(3) -0.022(4)
C38 0.066(5) 0.055(5) 0.024(3) 0.002(3) -0.014(3) -0.025(4)
C39 0.041(4) 0.045(4) 0.036(4) 0.005(3) -0.009(3) -0.016(3)
C40 0.036(3) 0.036(4) 0.030(3) 0.000(3) -0.005(3) -0.015(3)
C41 0.040(4) 0.037(4) 0.050(4) -0.004(3) -0.003(3) -0.009(3)
C42 0.039(3) 0.034(4) 0.037(4) -0.001(3) -0.008(3) -0.019(3)
C43 0.041(4) 0.047(4) 0.033(4) 0.006(3) -0.014(3) -0.017(3)
C44 0.041(4) 0.051(5) 0.042(4) -0.012(3) -0.016(3) -0.018(3)
C45 0.035(3) 0.050(5) 0.042(4) 0.000(3) -0.003(3) -0.019(3)
C46 0.029(3) 0.052(5) 0.039(4) -0.012(3) -0.009(3) -0.012(3)
C47 0.062(5) 0.064(6) 0.062(5) -0.034(4) 0.017(4) -0.032(4)
C48 0.104(7) 0.103(8) 0.070(6) -0.051(6) 0.001(6) -0.045(6)
C49 0.28(2) 0.118(11) 0.116(11) -0.063(9) 0.016(12) -0.121(13)
C50 0.148(9) 0.094(8) 0.059(5) -0.031(5) 0.015(6) -0.093(7)

loop_
_atom_type_symbol
_atom_type_description
_atom_type_scat_dispersion_real
_atom_type_scat_dispersion_imag
_atom_type_scat_source
C C 0.0033 0.0016 'International Tables Vol C Tables 4.2.6.8 and 6.1.1.4'
H H 0 0 'International Tables Vol C Tables 4.2.6.8 and 6.1.1.4'
N N 0.0061 0.0033 'International Tables Vol C Tables 4.2.6.8 and 6.1.1.4'
Si Si 0.0817 0.0704 'International Tables Vol C Tables 4.2.6.8 and 6.1.1.4'
Yb Yb -0.385 5.5486 'International Tables Vol C Tables 4.2.6.8 and 6.1.1.4'
Li Li -0.0003 0.0001 'International Tables Vol C Tables 4.2.6.8 and 6.1.1.4'
O O 0.0106 0.006 'International Tables Vol C Tables 4.2.6.8 and 6.1.1.4'

loop_
_geom_angle_atom_site_label_1
_geom_angle_atom_site_label_2
_geom_angle_atom_site_label_3
_geom_angle
N3 Yb N1 114.16(16)
N3 Yb N4 79.07(17)
N1 Yb N4 126.92(15)
N3 Yb N2 126.02(16)
N1 Yb N2 79.37(16)
N4 Yb N2 135.97(15)
O1 Li1 N1 122.3(5)
O1 Li1 N2 123.3(6)
N1 Li1 N2 96.6(5)
O2 Li2 N4 121.4(6)
O2 Li2 N3 127.1(6)
N4 Li2 N3 95.4(5)
N1 Si1 C16 117.0(3)
N1 Si1 C17 104.4(2)
C16 Si1 C17 106.0(3)
N1 Si1 C18 112.6(3)
C16 Si1 C18 107.5(3)
C17 Si1 C18 108.9(3)
N2 Si2 C19 117.1(3)
N2 Si2 C20 112.5(3)
C19 Si2 C20 108.5(3)
N2 Si2 C21 104.9(3)
C19 Si2 C21 105.0(3)
C20 Si2 C21 108.1(3)
N3 Si3 C41 112.9(3)
N3 Si3 C42 104.7(3)
C41 Si3 C42 108.1(3)
N3 Si3 C43 117.5(3)
C41 Si3 C43 107.5(3)
C42 Si3 C43 105.6(3)
N4 Si4 C46 117.0(3)
N4 Si4 C44 113.0(3)
C46 Si4 C44 109.0(3)
N4 Si4 C45 104.2(3)
C46 Si4 C45 105.8(3)
C44 Si4 C45 106.9(3)
C1 N1 Si1 130.9(4)
C1 N1 Li1 97.6(5)
Si1 N1 Li1 100.3(4)
C1 N1 Yb 81.9(3)
Si1 N1 Yb 142.3(3)
Li1 N1 Yb 91.2(3)
C3 N2 Si2 129.5(4)
C3 N2 Li1 99.2(4)
Si2 N2 Li1 103.7(4)
C3 N2 Yb 80.3(3)
Si2 N2 Yb 142.7(3)
Li1 N2 Yb 90.4(4)
C26 N3 Si3 128.6(4)
C26 N3 Li2 97.9(4)
Si3 N3 Li2 100.4(4)
C26 N3 Yb 81.3(3)
Si3 N3 Yb 144.9(3)
Li2 N3 Yb 91.5(3)
C28 N4 Si4 131.3(4)
C28 N4 Li2 98.0(5)
Si4 N4 Li2 103.4(4)
C28 N4 Yb 82.2(3)
Si4 N4 Yb 139.0(3)
Li2 N4 Yb 92.0(3)
C25 O1 C22 106.7(6)
C25 O1 Li1 134.5(6)
C22 O1 Li1 118.4(6)
C50 O2 C47 108.5(6)
C50 O2 Li2 133.9(5)
C47 O2 Li2 117.5(5)
N1 C1 C2 121.6(5)
N1 C1 C4 121.1(5)
C2 C1 C4 117.2(5)
C3 C2 C1 131.8(5)
N2 C3 C2 121.7(5)
N2 C3 C10 121.8(5)
C2 C3 C10 116.5(5)
C5 C4 C9 117.5(5)
C5 C4 C1 121.3(5)
C9 C4 C1 121.2(5)
C6 C5 C4 121.0(6)
C7 C6 C5 120.7(7)
C6 C7 C8 119.3(6)
C7 C8 C9 120.7(7)
C8 C9 C4 120.8(7)
C15 C10 C11 118.1(6)
C15 C10 C3 121.3(6)
C11 C10 C3 120.5(6)
C12 C11 C10 122.2(7)
C13 C12 C11 118.9(7)
C12 C13 C14 121.3(6)
C13 C14 C15 120.1(7)
C10 C15 C14 119.1(7)
O1 C22 C23 105.7(7)
C22 C23 C24 104.3(8)
C25 C24 C23 105.5(8)
O1 C25 C24 108.9(7)
N3 C26 C27 120.9(5)
N3 C26 C29 121.5(5)
C27 C26 C29 117.6(5)
C28 C27 C26 132.4(5)
N4 C28 C27 120.6(5)
N4 C28 C35 121.9(5)
C27 C28 C35 117.5(5)
C34 C29 C30 117.7(5)
C34 C29 C26 121.8(5)
C30 C29 C26 120.5(5)
C31 C30 C29 119.7(6)
C32 C31 C30 121.6(7)
C31 C32 C33 119.0(6)
C32 C33 C34 121.5(7)
C29 C34 C33 120.4(6)
C40 C35 C36 116.3(5)
C40 C35 C28 123.0(5)
C36 C35 C28 120.7(5)
C37 C36 C35 121.5(6)
C38 C37 C36 120.5(6)
C37 C38 C39 119.0(6)
C40 C39 C38 120.7(7)
C39 C40 C35 122.0(6)
O2 C47 C48 106.7(7)
C49 C48 C47 103.8(8)
C48 C49 C50 104.0(10)
O2 C50 C49 104.1(7)

loop_
_geom_bond_atom_site_label_1
_geom_bond_atom_site_label_2
_geom_bond_distance
Yb N3 2.313(5)
Yb N1 2.319(4)
Yb N4 2.328(5)
Yb N2 2.344(5)
Yb C26 2.523(6)
Yb C3 2.524(6)
Yb C1 2.542(6)
Yb C28 2.552(5)
Yb C2 2.561(6)
Yb C27 2.570(5)
Li1 O1 1.924(13)
Li1 N1 1.991(12)
Li1 N2 1.997(11)
Li2 O2 1.919(11)
Li2 N4 1.978(11)
Li2 N3 2.015(11)
Si1 N1 1.714(4)
Si1 C16 1.869(6)
Si1 C17 1.870(6)
Si1 C18 1.876(6)
Si2 N2 1.718(5)
Si2 C19 1.873(6)
Si2 C20 1.876(7)
Si2 C21 1.880(6)
Si3 N3 1.723(5)
Si3 C41 1.873(7)
Si3 C42 1.875(6)
Si3 C43 1.879(7)
Si4 N4 1.724(5)
Si4 C46 1.865(7)
Si4 C44 1.871(7)
Si4 C45 1.880(6)
N1 C1 1.419(7)
N2 C3 1.409(7)
N3 C26 1.415(7)
N4 C28 1.410(7)
O1 C25 1.419(9)
O1 C22 1.451(9)
O2 C50 1.431(9)
O2 C47 1.444(8)
C1 C2 1.428(7)
C1 C4 1.481(7)
C2 C3 1.425(8)
C3 C10 1.492(8)
C4 C5 1.393(8)
C4 C9 1.398(9)
C5 C6 1.387(8)
C6 C7 1.368(10)
C7 C8 1.377(11)
C8 C9 1.383(9)
C10 C15 1.389(9)
C10 C11 1.397(9)
C11 C12 1.373(8)
C12 C13 1.361(10)
C13 C14 1.367(11)
C14 C15 1.412(9)
C22 C23 1.459(13)
C23 C24 1.468(13)
C24 C25 1.450(12)
C26 C27 1.427(8)
C26 C29 1.480(8)
C27 C28 1.426(8)
C28 C35 1.476(8)
C29 C34 1.382(8)
C29 C30 1.413(8)
C30 C31 1.393(9)
C31 C32 1.352(11)
C32 C33 1.365(10)
C33 C34 1.389(9)
C35 C40 1.384(8)
C35 C36 1.403(8)
C36 C37 1.391(9)
C37 C38 1.353(10)
C38 C39 1.387(9)
C39 C40 1.370(8)
C47 C48 1.492(11)
C48 C49 1.450(14)
C49 C50 1.502(15)
